data_4131190
loop_
_publ_author_name
'Bertermann, R\"udiger'
'B\"ohnke, Julian'
'Braunschweig, Holger'
'Dewhurst, Rian D.'
'Kupfer, Thomas'
'Muessig, Jonas H.'
'Pentecost, Leanne'
'Radacki, Krzysztof'
'Sen, Sakya S.'
'Vargas, Alfredo'

_publ_section_title
;
 Dynamic, Reversible Oxidative Addition of Highly Polar Bonds to a
 Transition Metal.
;
_journal_issue 49
_journal_name_full 'Journal of the American Chemical Society'
_journal_page_first 16140
_journal_page_last 16147
_journal_paper_doi 10.1021/jacs.6b10609
_journal_volume 138
_journal_year 2016
_chemical_formula_moiety 'C28 H51 Cl3 In N2 P Pt'
_chemical_formula_sum 'C28 H51 Cl3 In N2 P Pt'
_chemical_formula_weight 862.93
_space_group_crystal_system monoclinic
_space_group_IT_number 14
_space_group_name_Hall '-P 2ybc'
_space_group_name_H-M_alt 'P 1 21/c 1'
_atom_sites_solution_hydrogens geom
_atom_sites_solution_primary iterative
_atom_sites_solution_secondary difmap
_audit_creation_method SHELXL-2014/7
_cell_angle_alpha 90
_cell_angle_beta 96.12(3)
_cell_angle_gamma 90
_cell_formula_units_Z 4
_cell_length_a 10.537(8)
_cell_length_b 18.202(5)
_cell_length_c 17.746(10)
_cell_measurement_reflns_used 9582
_cell_measurement_temperature 100(2)
_cell_measurement_theta_max 26.80
_cell_measurement_theta_min 2.31
_cell_volume 3384(3)
_computing_cell_refinement 'Saint+ ver. V8.37A (Bruker AXS)'
_computing_data_collection 'APEX2 ver. 2014.9 (Bruker AXS)'
_computing_data_reduction 'Saint+ ver. V8.37A (Bruker AXS)'
_computing_molecular_graphics 'ShelXLe (Huebschle et all, 2011)'
_computing_publication_material 'SHELXL-2014/7 (Sheldrick, 2014)'
_computing_structure_refinement 'SHELXL-2014/7 (Sheldrick, 2014)'
_computing_structure_solution 'SHELXT (Sheldrick, 2014)'
_diffrn_ambient_temperature 100(2)
_diffrn_detector 'CMOS area detector (Photon 100)'
_diffrn_detector_area_resol_mean 10.24
_diffrn_measured_fraction_theta_full 0.999
_diffrn_measured_fraction_theta_max 0.999
_diffrn_measurement_device_type 'Bruker D8 Quest'
_diffrn_measurement_method '\f and \w scans'
_diffrn_radiation_monochromator 'multi-layer mirror'
_diffrn_radiation_type MoK\a
_diffrn_radiation_wavelength 0.71073
_diffrn_reflns_av_R_equivalents 0.0451
_diffrn_reflns_av_unetI/netI 0.0199
_diffrn_reflns_Laue_measured_fraction_full 0.999
_diffrn_reflns_Laue_measured_fraction_max 0.999
_diffrn_reflns_limit_h_max 13
_diffrn_reflns_limit_h_min -13
_diffrn_reflns_limit_k_max 23
_diffrn_reflns_limit_k_min -22
_diffrn_reflns_limit_l_max 22
_diffrn_reflns_limit_l_min -22
_diffrn_reflns_number 72857
_diffrn_reflns_point_group_measured_fraction_full 0.999
_diffrn_reflns_point_group_measured_fraction_max 0.999
_diffrn_reflns_theta_full 26.000
_diffrn_reflns_theta_max 26.733
_diffrn_reflns_theta_min 2.238
_diffrn_source 'microfocus sealed tube (Incoatec ImS)'
_exptl_absorpt_coefficient_mu 5.114
_exptl_absorpt_correction_T_max 0.6376
_exptl_absorpt_correction_T_min 0.4273
_exptl_absorpt_correction_type multi-scan
_exptl_absorpt_process_details 'SadAbs 2014/5 (Bruker AXS)'
_exptl_crystal_colour colourless
_exptl_crystal_density_diffrn 1.694
_exptl_crystal_description block
_exptl_crystal_F_000 1704
_exptl_crystal_size_max 0.21
_exptl_crystal_size_mid 0.145
_exptl_crystal_size_min 0.07
_refine_diff_density_max 0.765
_refine_diff_density_min -1.056
_refine_diff_density_rms 0.100
_refine_ls_extinction_method none
_refine_ls_goodness_of_fit_ref 1.096
_refine_ls_hydrogen_treatment constr
_refine_ls_matrix_type full
_refine_ls_number_parameters 331
_refine_ls_number_reflns 7185
_refine_ls_number_restraints 0
_refine_ls_restrained_S_all 1.096
_refine_ls_R_factor_all 0.0244
_refine_ls_R_factor_gt 0.0177
_refine_ls_shift/su_max 0.002
_refine_ls_shift/su_mean 0.000
_refine_ls_structure_factor_coef Fsqd
_refine_ls_weighting_details 'w=1/[\s^2^(Fo^2^)+(0.0171P)^2^+3.1441P] where P=(Fo^2^+2Fc^2^)/3'
_refine_ls_weighting_scheme calc
_refine_ls_wR_factor_gt 0.0382
_refine_ls_wR_factor_ref 0.0408
_reflns_Friedel_coverage 0.000
_reflns_number_gt 6433
_reflns_number_total 7185
_reflns_threshold_expression 'I > 2\s(I)'
_cod_data_source_file ja6b10609_si_002.cif
_cod_data_source_block 7
_cod_original_sg_symbol_H-M 'P 21/c'
_cod_database_code 4131190
_shelx_shelxl_version_number 2014/7
_shelx_space_group_comment
;
The symmetry employed for this shelxl refinement is uniquely defined
by the following loop, which should always be used as a source of
symmetry information in preference to the above space-group names.
They are only intended as comments.
;
_shelx_estimated_absorpt_t_min 0.413
_shelx_estimated_absorpt_t_max 0.716

loop_
_space_group_symop_operation_xyz
'x, y, z'
'-x, y+1/2, -z+1/2'
'-x, -y, -z'
'x, -y-1/2, z-1/2'

loop_
_atom_site_label
_atom_site_type_symbol
_atom_site_fract_x
_atom_site_fract_y
_atom_site_fract_z
_atom_site_U_iso_or_equiv
_atom_site_adp_type
_atom_site_occupancy
_atom_site_site_symmetry_order
_atom_site_calc_flag
_atom_site_refinement_flags_posn
_atom_site_refinement_flags_adp
C1_1 C 0.7169(2) 0.41507(12) 0.21585(13) 0.0109(5) Uani 1 1 d . .
N1_1 N 0.7630(2) 0.54767(11) 0.46636(11) 0.0143(5) Uani 1 1 d . .
Pt1_1 Pt 0.73653(2) 0.47471(2) 0.30786(2) 0.00749(3) Uani 1 1 d . .
P1_1 P 0.68973(6) 0.58481(3) 0.23984(3) 0.00727(12) Uani 1 1 d . .
Cl1_1 Cl 0.86147(7) 0.35480(3) 0.51247(3) 0.02078(14) Uani 1 1 d . .
In1_1 In 0.77064(2) 0.35016(2) 0.38129(2) 0.00959(4) Uani 1 1 d . .
C2_1 C 0.7554(3) 0.52043(13) 0.40798(14) 0.0126(5) Uani 1 1 d . .
N2_1 N 0.7020(2) 0.38283(11) 0.16014(11) 0.0116(4) Uani 1 1 d . .
Cl2_1 Cl 0.57704(7) 0.28046(4) 0.39404(4) 0.02138(14) Uani 1 1 d . .
C3_1 C 0.6733(3) 0.33887(13) 0.09079(13) 0.0112(5) Uani 1 1 d . .
Cl3_1 Cl 0.90304(8) 0.25869(4) 0.32972(4) 0.02747(16) Uani 1 1 d . .
C4_1 C 0.5547(3) 0.37168(17) 0.04734(16) 0.0231(6) Uani 1 1 d . .
H4A_1 H 0.5307 0.3425 0.0016 0.035 Uiso 1 1 calc R U
H4B_1 H 0.5724 0.4223 0.0330 0.035 Uiso 1 1 calc R U
H4C_1 H 0.4845 0.3713 0.0794 0.035 Uiso 1 1 calc R U
C5_1 C 0.7859(3) 0.34355(13) 0.04469(14) 0.0145(5) Uani 1 1 d . .
H5A_1 H 0.7699 0.3126 -0.0005 0.022 Uiso 1 1 calc R U
H5B_1 H 0.8631 0.3265 0.0754 0.022 Uiso 1 1 calc R U
H5C_1 H 0.7976 0.3946 0.0293 0.022 Uiso 1 1 calc R U
C6_1 C 0.6506(3) 0.26068(14) 0.11662(16) 0.0238(7) Uani 1 1 d . .
H6A_1 H 0.6311 0.2291 0.0722 0.036 Uiso 1 1 calc R U
H6B_1 H 0.5787 0.2601 0.1474 0.036 Uiso 1 1 calc R U
H6C_1 H 0.7275 0.2425 0.1469 0.036 Uiso 1 1 calc R U
C7_1 C 0.7646(3) 0.57682(14) 0.54349(14) 0.0180(6) Uani 1 1 d . .
C8_1 C 0.7724(4) 0.66003(15) 0.53848(17) 0.0307(8) Uani 1 1 d . .
H8A_1 H 0.7696 0.6813 0.5890 0.046 Uiso 1 1 calc R U
H8B_1 H 0.7002 0.6784 0.5043 0.046 Uiso 1 1 calc R U
H8C_1 H 0.8525 0.6740 0.5189 0.046 Uiso 1 1 calc R U
C9_1 C 0.8808(3) 0.54478(16) 0.59047(16) 0.0248(7) Uani 1 1 d . .
H9A_1 H 0.8857 0.5642 0.6422 0.037 Uiso 1 1 calc R U
H9B_1 H 0.9582 0.5583 0.5676 0.037 Uiso 1 1 calc R U
H9C_1 H 0.8734 0.4911 0.5918 0.037 Uiso 1 1 calc R U
C10_1 C 0.6396(3) 0.55224(17) 0.57165(17) 0.0273(7) Uani 1 1 d . .
H10A_1 H 0.6351 0.5708 0.6231 0.041 Uiso 1 1 calc R U
H10B_1 H 0.6356 0.4985 0.5719 0.041 Uiso 1 1 calc R U
H10C_1 H 0.5676 0.5717 0.5380 0.041 Uiso 1 1 calc R U
C1_2 C 0.7347(2) 0.67085(13) 0.29183(13) 0.0097(5) Uani 1 1 d . .
H1_2 H 0.7092 0.6642 0.3441 0.012 Uiso 1 1 calc R U
C2_2 C 0.6655(3) 0.74002(13) 0.25973(14) 0.0118(5) Uani 1 1 d . .
H2A_2 H 0.6852 0.7481 0.2070 0.014 Uiso 1 1 calc R U
H2B_2 H 0.5721 0.7330 0.2587 0.014 Uiso 1 1 calc R U
C3_2 C 0.7064(3) 0.80752(14) 0.30789(15) 0.0176(6) Uani 1 1 d . .
H3A_2 H 0.6634 0.8517 0.2848 0.021 Uiso 1 1 calc R U
H3B_2 H 0.6794 0.8014 0.3593 0.021 Uiso 1 1 calc R U
C4_2 C 0.8500(3) 0.81835(14) 0.31386(16) 0.0206(6) Uani 1 1 d . .
H4A_2 H 0.8739 0.8615 0.3463 0.025 Uiso 1 1 calc R U
H4B_2 H 0.8763 0.8281 0.2629 0.025 Uiso 1 1 calc R U
C5_2 C 0.9192(3) 0.75042(14) 0.34744(15) 0.0188(6) Uani 1 1 d . .
H5A_2 H 0.8992 0.7435 0.4002 0.023 Uiso 1 1 calc R U
H5B_2 H 1.0125 0.7577 0.3485 0.023 Uiso 1 1 calc R U
C6_2 C 0.8798(2) 0.68170(13) 0.30103(14) 0.0135(5) Uani 1 1 d . .
H6A_2 H 0.9210 0.6381 0.3264 0.016 Uiso 1 1 calc R U
H6B_2 H 0.9103 0.6860 0.2503 0.016 Uiso 1 1 calc R U
C7_2 C 0.7590(2) 0.58274(12) 0.14869(13) 0.0087(5) Uani 1 1 d . .
H7_2 H 0.7123 0.5426 0.1188 0.010 Uiso 1 1 calc R U
C8_2 C 0.9002(2) 0.55962(13) 0.15600(13) 0.0116(5) Uani 1 1 d . .
H8A_2 H 0.9531 0.5985 0.1826 0.014 Uiso 1 1 calc R U
H8B_2 H 0.9116 0.5140 0.1863 0.014 Uiso 1 1 calc R U
C9_2 C 0.9439(3) 0.54670(14) 0.07746(14) 0.0134(5) Uani 1 1 d . .
H9A_2 H 1.0361 0.5348 0.0830 0.016 Uiso 1 1 calc R U
H9B_2 H 0.8972 0.5042 0.0533 0.016 Uiso 1 1 calc R U
C10_2 C 0.9202(3) 0.61407(14) 0.02669(14) 0.0143(5) Uani 1 1 d . .
H10A_2 H 0.9744 0.6552 0.0478 0.017 Uiso 1 1 calc R U
H10B_2 H 0.9442 0.6028 -0.0245 0.017 Uiso 1 1 calc R U
C11_2 C 0.7808(3) 0.63691(14) 0.02082(14) 0.0141(5) Uani 1 1 d . .
H11A_2 H 0.7273 0.5975 -0.0045 0.017 Uiso 1 1 calc R U
H11B_2 H 0.7685 0.6819 -0.0105 0.017 Uiso 1 1 calc R U
C12_2 C 0.7383(2) 0.65159(13) 0.09923(13) 0.0103(5) Uani 1 1 d . .
H12A_2 H 0.6469 0.6653 0.0941 0.012 Uiso 1 1 calc R U
H12B_2 H 0.7881 0.6930 0.1235 0.012 Uiso 1 1 calc R U
C13_2 C 0.5152(2) 0.59210(13) 0.21595(13) 0.0088(5) Uani 1 1 d . .
H13_2 H 0.4962 0.6404 0.1904 0.011 Uiso 1 1 calc R U
C14_2 C 0.4505(2) 0.59080(13) 0.28976(13) 0.0120(5) Uani 1 1 d . .
H14A_2 H 0.4730 0.5446 0.3174 0.014 Uiso 1 1 calc R U
H14B_2 H 0.4827 0.6323 0.3224 0.014 Uiso 1 1 calc R U
C15_2 C 0.3055(2) 0.59646(14) 0.27376(14) 0.0143(5) Uani 1 1 d . .
H15A_2 H 0.2666 0.5934 0.3220 0.017 Uiso 1 1 calc R U
H15B_2 H 0.2825 0.6446 0.2502 0.017 Uiso 1 1 calc R U
C16_2 C 0.2530(3) 0.53503(15) 0.22108(16) 0.0180(6) Uani 1 1 d . .
H16A_2 H 0.1595 0.5407 0.2099 0.022 Uiso 1 1 calc R U
H16B_2 H 0.2699 0.4870 0.2463 0.022 Uiso 1 1 calc R U
C17_2 C 0.3153(3) 0.53694(15) 0.14731(15) 0.0171(6) Uani 1 1 d . .
H17A_2 H 0.2927 0.5835 0.1203 0.021 Uiso 1 1 calc R U
H17B_2 H 0.2822 0.4958 0.1144 0.021 Uiso 1 1 calc R U
C18_2 C 0.4603(2) 0.53081(13) 0.16250(14) 0.0123(5) Uani 1 1 d . .
H18A_2 H 0.4984 0.5341 0.1140 0.015 Uiso 1 1 calc R U
H18B_2 H 0.4832 0.4824 0.1855 0.015 Uiso 1 1 calc R U

loop_
_atom_site_aniso_label
_atom_site_aniso_U_11
_atom_site_aniso_U_22
_atom_site_aniso_U_33
_atom_site_aniso_U_23
_atom_site_aniso_U_13
_atom_site_aniso_U_12
C1_1 0.0122(13) 0.0083(11) 0.0121(12) 0.0051(9) 0.0004(10) 0.0013(9)
N1_1 0.0237(13) 0.0123(10) 0.0065(10) -0.0019(8) 0.0008(9) -0.0008(9)
Pt1_1 0.01067(5) 0.00694(5) 0.00470(5) 0.00102(3) 0.00009(3) 0.00052(3)
P1_1 0.0084(3) 0.0075(3) 0.0060(3) 0.0010(2) 0.0011(2) 0.0002(2)
Cl1_1 0.0312(4) 0.0185(3) 0.0108(3) 0.0046(2) -0.0064(3) -0.0062(3)
In1_1 0.01312(10) 0.00766(8) 0.00770(8) 0.00185(6) -0.00023(6) 0.00073(6)
C2_1 0.0141(13) 0.0094(11) 0.0139(12) 0.0041(10) 0.0001(10) 0.0000(9)
N2_1 0.0148(12) 0.0108(10) 0.0087(10) -0.0017(8) -0.0013(8) 0.0010(8)
Cl2_1 0.0180(4) 0.0222(3) 0.0228(3) 0.0052(3) -0.0033(3) -0.0081(3)
C3_1 0.0145(14) 0.0109(11) 0.0080(11) -0.0038(9) 0.0006(10) -0.0022(9)
Cl3_1 0.0318(4) 0.0230(3) 0.0286(4) -0.0023(3) 0.0079(3) 0.0137(3)
C4_1 0.0163(15) 0.0321(16) 0.0194(14) -0.0091(12) -0.0051(12) 0.0059(12)
C5_1 0.0160(14) 0.0140(12) 0.0139(12) -0.0002(10) 0.0043(11) -0.0003(10)
C6_1 0.0374(19) 0.0134(13) 0.0233(15) -0.0016(11) 0.0160(13) -0.0070(12)
C7_1 0.0321(17) 0.0156(13) 0.0069(12) -0.0050(10) 0.0046(11) -0.0042(11)
C8_1 0.059(2) 0.0137(14) 0.0210(15) -0.0065(11) 0.0097(15) -0.0033(14)
C9_1 0.0341(19) 0.0266(15) 0.0124(13) -0.0012(11) -0.0036(12) -0.0077(13)
C10_1 0.0340(19) 0.0304(16) 0.0188(14) 0.0013(12) 0.0091(13) -0.0012(14)
C1_2 0.0117(13) 0.0111(11) 0.0063(11) 0.0000(9) 0.0014(9) -0.0010(9)
C2_2 0.0144(14) 0.0102(11) 0.0105(11) -0.0011(9) 0.0003(10) -0.0003(10)
C3_2 0.0263(16) 0.0103(12) 0.0158(13) -0.0018(10) 0.0007(11) -0.0002(11)
C4_2 0.0274(17) 0.0129(12) 0.0209(14) -0.0050(10) -0.0007(12) -0.0072(11)
C5_2 0.0209(16) 0.0178(13) 0.0168(13) -0.0055(10) -0.0030(11) -0.0067(11)
C6_2 0.0110(14) 0.0141(12) 0.0153(12) -0.0015(10) 0.0003(10) -0.0020(10)
C7_2 0.0094(13) 0.0100(11) 0.0068(11) 0.0002(9) 0.0013(9) -0.0008(9)
C8_2 0.0102(13) 0.0132(12) 0.0117(12) 0.0012(9) 0.0026(10) 0.0019(9)
C9_2 0.0113(13) 0.0159(12) 0.0139(12) -0.0017(10) 0.0057(10) 0.0010(10)
C10_2 0.0171(14) 0.0172(12) 0.0098(11) 0.0001(9) 0.0067(10) -0.0008(10)
C11_2 0.0172(14) 0.0158(12) 0.0097(12) 0.0022(9) 0.0033(10) 0.0012(10)
C12_2 0.0116(13) 0.0117(11) 0.0079(11) 0.0018(9) 0.0021(10) 0.0019(9)
C13_2 0.0073(12) 0.0107(11) 0.0083(11) 0.0014(9) 0.0002(9) 0.0003(9)
C14_2 0.0132(13) 0.0133(12) 0.0100(11) -0.0011(9) 0.0032(10) 0.0000(10)
C15_2 0.0109(13) 0.0177(12) 0.0148(12) -0.0010(10) 0.0035(10) 0.0021(10)
C16_2 0.0096(14) 0.0245(14) 0.0200(14) -0.0025(11) 0.0015(11) -0.0010(11)
C17_2 0.0108(14) 0.0250(14) 0.0150(13) -0.0064(10) -0.0009(10) -0.0003(11)
C18_2 0.0101(13) 0.0151(12) 0.0115(12) -0.0042(9) 0.0002(10) -0.0006(10)

loop_
_atom_type_symbol
_atom_type_description
_atom_type_scat_dispersion_real
_atom_type_scat_dispersion_imag
_atom_type_scat_source
C C 0.0033 0.0016 'International Tables Vol C Tables 4.2.6.8 and 6.1.1.4'
H H 0.0000 0.0000 'International Tables Vol C Tables 4.2.6.8 and 6.1.1.4'
N N 0.0061 0.0033 'International Tables Vol C Tables 4.2.6.8 and 6.1.1.4'
P P 0.1023 0.0942 'International Tables Vol C Tables 4.2.6.8 and 6.1.1.4'
Cl Cl 0.1484 0.1585 'International Tables Vol C Tables 4.2.6.8 and 6.1.1.4'
In In -0.7276 1.3100 'International Tables Vol C Tables 4.2.6.8 and 6.1.1.4'
Pt Pt -1.7033 8.3905 'International Tables Vol C Tables 4.2.6.8 and 6.1.1.4'

loop_
_geom_angle_atom_site_label_1
_geom_angle_atom_site_label_2
_geom_angle_atom_site_label_3
_geom_angle
N2_1 C1_1 Pt1_1 176.7(2)
C2_1 N1_1 C7_1 174.4(3)
C2_1 Pt1_1 C1_1 171.43(9)
C2_1 Pt1_1 P1_1 95.67(8)
C1_1 Pt1_1 P1_1 92.67(7)
C2_1 Pt1_1 In1_1 85.46(7)
C1_1 Pt1_1 In1_1 86.08(7)
P1_1 Pt1_1 In1_1 175.795(17)
C7_2 P1_1 C13_2 106.10(12)
C7_2 P1_1 C1_2 110.48(11)
C13_2 P1_1 C1_2 104.41(11)
C7_2 P1_1 Pt1_1 110.48(8)
C13_2 P1_1 Pt1_1 109.06(8)
C1_2 P1_1 Pt1_1 115.71(8)
Cl3_1 In1_1 Cl1_1 101.73(4)
Cl3_1 In1_1 Cl2_1 101.52(5)
Cl1_1 In1_1 Cl2_1 100.26(4)
Cl3_1 In1_1 Pt1_1 117.54(3)
Cl1_1 In1_1 Pt1_1 117.84(2)
Cl2_1 In1_1 Pt1_1 115.18(3)
N1_1 C2_1 Pt1_1 178.1(2)
C1_1 N2_1 C3_1 175.3(3)
N2_1 C3_1 C5_1 108.5(2)
N2_1 C3_1 C4_1 107.2(2)
C5_1 C3_1 C4_1 110.7(2)
N2_1 C3_1 C6_1 106.3(2)
C5_1 C3_1 C6_1 111.9(2)
C4_1 C3_1 C6_1 111.9(2)
C3_1 C4_1 H4A_1 109.5
C3_1 C4_1 H4B_1 109.5
H4A_1 C4_1 H4B_1 109.5
C3_1 C4_1 H4C_1 109.5
H4A_1 C4_1 H4C_1 109.5
H4B_1 C4_1 H4C_1 109.5
C3_1 C5_1 H5A_1 109.5
C3_1 C5_1 H5B_1 109.5
H5A_1 C5_1 H5B_1 109.5
C3_1 C5_1 H5C_1 109.5
H5A_1 C5_1 H5C_1 109.5
H5B_1 C5_1 H5C_1 109.5
C3_1 C6_1 H6A_1 109.5
C3_1 C6_1 H6B_1 109.5
H6A_1 C6_1 H6B_1 109.5
C3_1 C6_1 H6C_1 109.5
H6A_1 C6_1 H6C_1 109.5
H6B_1 C6_1 H6C_1 109.5
N1_1 C7_1 C8_1 107.5(2)
N1_1 C7_1 C9_1 107.5(2)
C8_1 C7_1 C9_1 111.6(3)
N1_1 C7_1 C10_1 106.0(2)
C8_1 C7_1 C10_1 111.4(3)
C9_1 C7_1 C10_1 112.4(2)
C7_1 C8_1 H8A_1 109.5
C7_1 C8_1 H8B_1 109.5
H8A_1 C8_1 H8B_1 109.5
C7_1 C8_1 H8C_1 109.5
H8A_1 C8_1 H8C_1 109.5
H8B_1 C8_1 H8C_1 109.5
C7_1 C9_1 H9A_1 109.5
C7_1 C9_1 H9B_1 109.5
H9A_1 C9_1 H9B_1 109.5
C7_1 C9_1 H9C_1 109.5
H9A_1 C9_1 H9C_1 109.5
H9B_1 C9_1 H9C_1 109.5
C7_1 C10_1 H10A_1 109.5
C7_1 C10_1 H10B_1 109.5
H10A_1 C10_1 H10B_1 109.5
C7_1 C10_1 H10C_1 109.5
H10A_1 C10_1 H10C_1 109.5
H10B_1 C10_1 H10C_1 109.5
C6_2 C1_2 C2_2 111.3(2)
C6_2 C1_2 P1_1 111.16(16)
C2_2 C1_2 P1_1 115.00(17)
C6_2 C1_2 H1_2 106.3
C2_2 C1_2 H1_2 106.3
P1_1 C1_2 H1_2 106.3
C3_2 C2_2 C1_2 110.9(2)
C3_2 C2_2 H2A_2 109.5
C1_2 C2_2 H2A_2 109.5
C3_2 C2_2 H2B_2 109.5
C1_2 C2_2 H2B_2 109.5
H2A_2 C2_2 H2B_2 108.0
C4_2 C3_2 C2_2 111.2(2)
C4_2 C3_2 H3A_2 109.4
C2_2 C3_2 H3A_2 109.4
C4_2 C3_2 H3B_2 109.4
C2_2 C3_2 H3B_2 109.4
H3A_2 C3_2 H3B_2 108.0
C3_2 C4_2 C5_2 110.7(2)
C3_2 C4_2 H4A_2 109.5
C5_2 C4_2 H4A_2 109.5
C3_2 C4_2 H4B_2 109.5
C5_2 C4_2 H4B_2 109.5
H4A_2 C4_2 H4B_2 108.1
C4_2 C5_2 C6_2 111.2(2)
C4_2 C5_2 H5A_2 109.4
C6_2 C5_2 H5A_2 109.4
C4_2 C5_2 H5B_2 109.4
C6_2 C5_2 H5B_2 109.4
H5A_2 C5_2 H5B_2 108.0
C5_2 C6_2 C1_2 111.9(2)
C5_2 C6_2 H6A_2 109.2
C1_2 C6_2 H6A_2 109.2
C5_2 C6_2 H6B_2 109.2
C1_2 C6_2 H6B_2 109.2
H6A_2 C6_2 H6B_2 107.9
C12_2 C7_2 C8_2 110.43(19)
C12_2 C7_2 P1_1 116.13(16)
C8_2 C7_2 P1_1 113.65(16)
C12_2 C7_2 H7_2 105.2
C8_2 C7_2 H7_2 105.2
P1_1 C7_2 H7_2 105.2
C9_2 C8_2 C7_2 110.3(2)
C9_2 C8_2 H8A_2 109.6
C7_2 C8_2 H8A_2 109.6
C9_2 C8_2 H8B_2 109.6
C7_2 C8_2 H8B_2 109.6
H8A_2 C8_2 H8B_2 108.1
C10_2 C9_2 C8_2 111.6(2)
C10_2 C9_2 H9A_2 109.3
C8_2 C9_2 H9A_2 109.3
C10_2 C9_2 H9B_2 109.3
C8_2 C9_2 H9B_2 109.3
H9A_2 C9_2 H9B_2 108.0
C11_2 C10_2 C9_2 110.8(2)
C11_2 C10_2 H10A_2 109.5
C9_2 C10_2 H10A_2 109.5
C11_2 C10_2 H10B_2 109.5
C9_2 C10_2 H10B_2 109.5
H10A_2 C10_2 H10B_2 108.1
C10_2 C11_2 C12_2 111.1(2)
C10_2 C11_2 H11A_2 109.4
C12_2 C11_2 H11A_2 109.4
C10_2 C11_2 H11B_2 109.4
C12_2 C11_2 H11B_2 109.4
H11A_2 C11_2 H11B_2 108.0
C11_2 C12_2 C7_2 109.92(19)
C11_2 C12_2 H12A_2 109.7
C7_2 C12_2 H12A_2 109.7
C11_2 C12_2 H12B_2 109.7
C7_2 C12_2 H12B_2 109.7
H12A_2 C12_2 H12B_2 108.2
C18_2 C13_2 C14_2 110.0(2)
C18_2 C13_2 P1_1 112.93(17)
C14_2 C13_2 P1_1 108.89(17)
C18_2 C13_2 H13_2 108.3
C14_2 C13_2 H13_2 108.3
P1_1 C13_2 H13_2 108.3
C15_2 C14_2 C13_2 111.5(2)
C15_2 C14_2 H14A_2 109.3
C13_2 C14_2 H14A_2 109.3
C15_2 C14_2 H14B_2 109.3
C13_2 C14_2 H14B_2 109.3
H14A_2 C14_2 H14B_2 108.0
C16_2 C15_2 C14_2 110.8(2)
C16_2 C15_2 H15A_2 109.5
C14_2 C15_2 H15A_2 109.5
C16_2 C15_2 H15B_2 109.5
C14_2 C15_2 H15B_2 109.5
H15A_2 C15_2 H15B_2 108.1
C15_2 C16_2 C17_2 110.4(2)
C15_2 C16_2 H16A_2 109.6
C17_2 C16_2 H16A_2 109.6
C15_2 C16_2 H16B_2 109.6
C17_2 C16_2 H16B_2 109.6
H16A_2 C16_2 H16B_2 108.1
C16_2 C17_2 C18_2 111.1(2)
C16_2 C17_2 H17A_2 109.4
C18_2 C17_2 H17A_2 109.4
C16_2 C17_2 H17B_2 109.4
C18_2 C17_2 H17B_2 109.4
H17A_2 C17_2 H17B_2 108.0
C17_2 C18_2 C13_2 111.1(2)
C17_2 C18_2 H18A_2 109.4
C13_2 C18_2 H18A_2 109.4
C17_2 C18_2 H18B_2 109.4
C13_2 C18_2 H18B_2 109.4
H18A_2 C18_2 H18B_2 108.0

loop_
_geom_bond_atom_site_label_1
_geom_bond_atom_site_label_2
_geom_bond_distance
C1_1 N2_1 1.146(3)
C1_1 Pt1_1 1.953(3)
N1_1 C2_1 1.144(3)
N1_1 C7_1 1.466(3)
Pt1_1 C2_1 1.953(3)
Pt1_1 P1_1 2.3641(9)
Pt1_1 In1_1 2.6204(7)
P1_1 C7_2 1.845(2)
P1_1 C13_2 1.847(3)
P1_1 C1_2 1.853(2)
Cl1_1 In1_1 2.4224(15)
In1_1 Cl3_1 2.4141(11)
In1_1 Cl2_1 2.4333(15)
N2_1 C3_1 1.472(3)
C3_1 C5_1 1.514(4)
C3_1 C4_1 1.519(4)
C3_1 C6_1 1.522(3)
C4_1 H4A_1 0.9800
C4_1 H4B_1 0.9800
C4_1 H4C_1 0.9800
C5_1 H5A_1 0.9800
C5_1 H5B_1 0.9800
C5_1 H5C_1 0.9800
C6_1 H6A_1 0.9800
C6_1 H6B_1 0.9800
C6_1 H6C_1 0.9800
C7_1 C8_1 1.520(4)
C7_1 C9_1 1.522(4)
C7_1 C10_1 1.525(4)
C8_1 H8A_1 0.9800
C8_1 H8B_1 0.9800
C8_1 H8C_1 0.9800
C9_1 H9A_1 0.9800
C9_1 H9B_1 0.9800
C9_1 H9C_1 0.9800
C10_1 H10A_1 0.9800
C10_1 H10B_1 0.9800
C10_1 H10C_1 0.9800
C1_2 C6_2 1.533(4)
C1_2 C2_2 1.534(3)
C1_2 H1_2 1.0000
C2_2 C3_2 1.532(3)
C2_2 H2A_2 0.9900
C2_2 H2B_2 0.9900
C3_2 C4_2 1.519(4)
C3_2 H3A_2 0.9900
C3_2 H3B_2 0.9900
C4_2 C5_2 1.524(4)
C4_2 H4A_2 0.9900
C4_2 H4B_2 0.9900
C5_2 C6_2 1.531(3)
C5_2 H5A_2 0.9900
C5_2 H5B_2 0.9900
C6_2 H6A_2 0.9900
C6_2 H6B_2 0.9900
C7_2 C12_2 1.532(3)
C7_2 C8_2 1.538(4)
C7_2 H7_2 1.0000
C8_2 C9_2 1.532(3)
C8_2 H8A_2 0.9900
C8_2 H8B_2 0.9900
C9_2 C10_2 1.526(3)
C9_2 H9A_2 0.9900
C9_2 H9B_2 0.9900
C10_2 C11_2 1.520(4)
C10_2 H10A_2 0.9900
C10_2 H10B_2 0.9900
C11_2 C12_2 1.530(3)
C11_2 H11A_2 0.9900
C11_2 H11B_2 0.9900
C12_2 H12A_2 0.9900
C12_2 H12B_2 0.9900
C13_2 C18_2 1.537(3)
C13_2 C14_2 1.540(3)
C13_2 H13_2 1.0000
C14_2 C15_2 1.528(4)
C14_2 H14A_2 0.9900
C14_2 H14B_2 0.9900
C15_2 C16_2 1.523(4)
C15_2 H15A_2 0.9900
C15_2 H15B_2 0.9900
C16_2 C17_2 1.526(4)
C16_2 H16A_2 0.9900
C16_2 H16B_2 0.9900
C17_2 C18_2 1.527(4)
C17_2 H17A_2 0.9900
C17_2 H17B_2 0.9900
C18_2 H18A_2 0.9900
C18_2 H18B_2 0.9900

loop_
_geom_torsion_atom_site_label_1
_geom_torsion_atom_site_label_2
_geom_torsion_atom_site_label_3
_geom_torsion_atom_site_label_4
_geom_torsion
C7_2 P1_1 C1_2 C6_2 -54.00(19)
C13_2 P1_1 C1_2 C6_2 -167.68(16)
Pt1_1 P1_1 C1_2 C6_2 72.46(17)
C7_2 P1_1 C1_2 C2_2 73.6(2)
C13_2 P1_1 C1_2 C2_2 -40.1(2)
Pt1_1 P1_1 C1_2 C2_2 -159.94(15)
C6_2 C1_2 C2_2 C3_2 -54.1(3)
P1_1 C1_2 C2_2 C3_2 178.37(17)
C1_2 C2_2 C3_2 C4_2 56.6(3)
C2_2 C3_2 C4_2 C5_2 -57.7(3)
C3_2 C4_2 C5_2 C6_2 56.4(3)
C4_2 C5_2 C6_2 C1_2 -54.5(3)
C2_2 C1_2 C6_2 C5_2 53.4(3)
P1_1 C1_2 C6_2 C5_2 -177.02(17)
C13_2 P1_1 C7_2 C12_2 63.2(2)
C1_2 P1_1 C7_2 C12_2 -49.4(2)
Pt1_1 P1_1 C7_2 C12_2 -178.77(15)
C13_2 P1_1 C7_2 C8_2 -167.11(16)
C1_2 P1_1 C7_2 C8_2 80.29(19)
Pt1_1 P1_1 C7_2 C8_2 -49.04(18)
C12_2 C7_2 C8_2 C9_2 -57.0(3)
P1_1 C7_2 C8_2 C9_2 170.45(16)
C7_2 C8_2 C9_2 C10_2 55.6(3)
C8_2 C9_2 C10_2 C11_2 -55.5(3)
C9_2 C10_2 C11_2 C12_2 56.7(3)
C10_2 C11_2 C12_2 C7_2 -58.2(3)
C8_2 C7_2 C12_2 C11_2 58.2(3)
P1_1 C7_2 C12_2 C11_2 -170.52(18)
C7_2 P1_1 C13_2 C18_2 55.12(19)
C1_2 P1_1 C13_2 C18_2 171.87(16)
Pt1_1 P1_1 C13_2 C18_2 -63.89(17)
C7_2 P1_1 C13_2 C14_2 177.62(15)
C1_2 P1_1 C13_2 C14_2 -65.63(18)
Pt1_1 P1_1 C13_2 C14_2 58.61(17)
C18_2 C13_2 C14_2 C15_2 -55.6(3)
P1_1 C13_2 C14_2 C15_2 -179.84(16)
C13_2 C14_2 C15_2 C16_2 56.8(3)
C14_2 C15_2 C16_2 C17_2 -57.1(3)
C15_2 C16_2 C17_2 C18_2 57.4(3)
C16_2 C17_2 C18_2 C13_2 -57.0(3)
C14_2 C13_2 C18_2 C17_2 55.5(3)
P1_1 C13_2 C18_2 C17_2 177.33(17)
